data_4350069
loop_
_publ_author_name
'Xiang, Shiqun'
'Zhang, Xiaofeng'
'Chen, Hui'
'Li, Yinghua'
'Fan, Weibin'
'Huang, Deguang'

_publ_section_title
;
 Copper(ii) facilitated decarboxylation for the construction of
 pyridyl--pyrazole skeletons
;
_journal_issue 9
_journal_name_full 'Inorganic Chemistry Frontiers'
_journal_page_first 2359
_journal_paper_doi 10.1039/C9QI00599D
_journal_volume 6
_journal_year 2019
_chemical_formula_moiety 'C40 H36 Cu3 N10 O10, 2(H2 O)'
_chemical_formula_sum 'C40 H40 Cu3 N10 O12'
_chemical_formula_weight 1043.44
_chemical_name_common '[Cu3(pdc)2(Py)6(H2O)2](H2O)'
_chemical_name_systematic '[Cu3(pdc)2(Py)6(H2O)2](H2O)'
_space_group_IT_number 2
_space_group_name_Hall '-P 1'
_space_group_name_H-M_alt 'P -1'
_symmetry_cell_setting triclinic
_symmetry_space_group_name_Hall '-P 1'
_symmetry_space_group_name_H-M 'P -1'
_atom_sites_solution_hydrogens geom
_atom_sites_solution_primary direct
_atom_sites_solution_secondary difmap
_audit_creation_method SHELXL-97
_audit_update_record
;
2018-09-05 deposited with the CCDC.	2019-07-22 downloaded from the CCDC.
;
_cell_angle_alpha 79.964(6)
_cell_angle_beta 84.269(6)
_cell_angle_gamma 67.980(7)
_cell_formula_units_Z 1
_cell_length_a 9.5552(7)
_cell_length_b 9.6001(7)
_cell_length_c 12.4239(9)
_cell_measurement_reflns_used 3045
_cell_measurement_temperature 100(2)
_cell_measurement_theta_max 73.4520
_cell_measurement_theta_min 4.9840
_cell_volume 1039.61(14)
_computing_cell_refinement 'CrysAlisPro 1.171.39.46 (Rigaku OD, 2018)'
_computing_data_collection 'CrysAlisPro 1.171.39.46 (Rigaku OD, 2018)'
_computing_data_reduction 'CrysAlisPro 1.171.39.46 (Rigaku OD, 2018)'
_computing_molecular_graphics 'Bruker SHELXTL'
_computing_publication_material 'Bruker SHELXTL'
_computing_structure_refinement 'SHELXL-97 (Sheldrick, 1997)'
_computing_structure_solution 'SHELXS-97 (Sheldrick, 1990)'
_diffrn_ambient_temperature 100(2)
_diffrn_detector_area_resol_mean 10.5594
_diffrn_measured_fraction_theta_full 0.993
_diffrn_measured_fraction_theta_max 0.993
_diffrn_measurement_device_type 'multiwire proportional'
_diffrn_measurement_method 'phi and omega scans'
_diffrn_radiation_monochromator Mirror
_diffrn_radiation_source 'SuperNova (Cu) X-ray Source'
_diffrn_radiation_type CuK\a
_diffrn_radiation_wavelength 1.54184
_diffrn_reflns_av_R_equivalents 0.0303
_diffrn_reflns_av_sigmaI/netI 0.0420
_diffrn_reflns_limit_h_max 11
_diffrn_reflns_limit_h_min -11
_diffrn_reflns_limit_k_max 11
_diffrn_reflns_limit_k_min -11
_diffrn_reflns_limit_l_max 14
_diffrn_reflns_limit_l_min -15
_diffrn_reflns_number 6800
_diffrn_reflns_theta_full 69.99
_diffrn_reflns_theta_max 69.99
_diffrn_reflns_theta_min 3.62
_exptl_absorpt_coefficient_mu 2.444
_exptl_absorpt_correction_T_max 0.8672
_exptl_absorpt_correction_T_min 0.8285
_exptl_absorpt_correction_type multi-scan
_exptl_crystal_colour purple
_exptl_crystal_density_diffrn 1.667
_exptl_crystal_density_method 'not measured'
_exptl_crystal_description block
_exptl_crystal_F_000 533
_exptl_crystal_size_max 0.08
_exptl_crystal_size_mid 0.08
_exptl_crystal_size_min 0.06
_refine_diff_density_max 1.498
_refine_diff_density_min -0.445
_refine_diff_density_rms 0.118
_refine_ls_extinction_method none
_refine_ls_goodness_of_fit_ref 1.057
_refine_ls_hydrogen_treatment mixed
_refine_ls_matrix_type full
_refine_ls_number_parameters 375
_refine_ls_number_reflns 3916
_refine_ls_number_restraints 3
_refine_ls_restrained_S_all 1.056
_refine_ls_R_factor_all 0.0542
_refine_ls_R_factor_gt 0.0453
_refine_ls_shift/su_max 0.025
_refine_ls_shift/su_mean 0.001
_refine_ls_structure_factor_coef Fsqd
_refine_ls_weighting_details 'calc w=1/[\s^2^(Fo^2^)+(0.0737P)^2^+1.1327P] where P=(Fo^2^+2Fc^2^)/3'
_refine_ls_weighting_scheme calc
_refine_ls_wR_factor_gt 0.1230
_refine_ls_wR_factor_ref 0.1285
_reflns_number_gt 3309
_reflns_number_total 3916
_reflns_threshold_expression >2sigma(I)
_cod_data_source_file c9qi00599d2.cif
_cod_data_source_block full_CCDC1
_cod_original_cell_volume 1039.60(13)
_cod_database_code 4350069

loop_
_symmetry_equiv_pos_as_xyz
'x, y, z'
'-x, -y, -z'

loop_
_atom_site_label
_atom_site_type_symbol
_atom_site_fract_x
_atom_site_fract_y
_atom_site_fract_z
_atom_site_U_iso_or_equiv
_atom_site_adp_type
_atom_site_occupancy
_atom_site_symmetry_multiplicity
_atom_site_calc_flag
_atom_site_refinement_flags
Cu1 Cu 0.48548(5) 0.43605(5) 0.32193(4) 0.01295(16) Uani 1 1 d .
Cu2 Cu 0.5000 0.5000 0.0000 0.01339(18) Uani 1 2 d S
C1 C 0.1955(3) 0.7130(3) 0.3652(3) 0.0136(6) Uani 1 1 d .
C2 C 0.2283(3) 0.7076(3) 0.2455(3) 0.0127(6) Uani 1 1 d .
C3 C 0.1579(3) 0.8016(4) 0.1523(3) 0.0132(6) Uani 1 1 d .
C4 C 0.2474(3) 0.7342(3) 0.0654(2) 0.0123(6) Uani 1 1 d .
C5 C 0.7521(3) 0.2330(3) 0.0569(2) 0.0134(6) Uani 1 1 d .
C6 C 0.4198(4) 0.1825(4) 0.2644(3) 0.0212(7) Uani 1 1 d .
C7 C 0.3472(4) 0.0812(4) 0.2679(3) 0.0252(8) Uani 1 1 d .
C8 C 0.2197(4) 0.0971(4) 0.3348(3) 0.0259(8) Uani 1 1 d .
C9 C 0.1683(4) 0.2142(4) 0.3984(3) 0.0246(7) Uani 1 1 d .
C10 C 0.2459(4) 0.3118(4) 0.3901(3) 0.0221(7) Uani 1 1 d .
C11 C 0.7722(4) 0.4820(4) 0.2711(3) 0.0197(7) Uani 1 1 d .
C12 C 0.8793(4) 0.5497(4) 0.2645(3) 0.0215(7) Uani 1 1 d .
C13 C 0.8363(4) 0.6912(4) 0.2983(3) 0.0250(7) Uani 1 1 d .
C14 C 0.6908(4) 0.7580(4) 0.3367(3) 0.0236(7) Uani 1 1 d .
C15 C 0.5907(4) 0.6847(4) 0.3413(3) 0.0200(7) Uani 1 1 d .
C16 C 0.7966(4) 0.6171(4) -0.0470(3) 0.0197(7) Uani 1 1 d .
C17 C 0.8871(4) 0.7025(4) -0.0500(3) 0.0204(7) Uani 1 1 d .
C18 C 0.8327(4) 0.8329(4) -0.0014(3) 0.0198(7) Uani 1 1 d .
C19 C 0.6902(4) 0.8722(4) 0.0487(3) 0.0203(7) Uani 1 1 d .
C20 C 0.6073(4) 0.7807(4) 0.0485(3) 0.0190(7) Uani 1 1 d .
N1 N 0.3508(3) 0.5931(3) 0.2151(2) 0.0117(5) Uani 1 1 d .
N2 N 0.3619(3) 0.6091(3) 0.1067(2) 0.0130(5) Uani 1 1 d .
N3 N 0.3704(3) 0.2966(3) 0.3245(2) 0.0154(5) Uani 1 1 d .
N4 N 0.6307(3) 0.5472(3) 0.3088(2) 0.0147(5) Uani 1 1 d .
N5 N 0.6581(3) 0.6542(3) 0.0012(2) 0.0177(6) Uani 1 1 d .
O1 O 0.2940(2) 0.6074(2) 0.42634(17) 0.0151(5) Uani 1 1 d .
O2 O 0.0836(3) 0.8152(3) 0.39710(18) 0.0166(5) Uani 1 1 d .
O3 O 0.6421(2) 0.3289(2) 0.10492(17) 0.0144(4) Uani 1 1 d .
O4 O 0.8527(3) 0.1204(2) 0.10335(18) 0.0162(5) Uani 1 1 d .
O5 O 0.6214(3) 0.2756(3) 0.4257(2) 0.0159(5) Uani 1 1 d .
O6 O 0.8175(3) 0.0560(3) 0.3261(2) 0.0244(5) Uani 1 1 d D
H6A H 0.825(4) 0.078(4) 0.2576(10) 0.028(12) Uiso 1 1 d D
H6B H 0.903(3) -0.015(4) 0.342(3) 0.026(11) Uiso 1 1 d D
H18 H 0.892(4) 0.905(4) -0.002(3) 0.014(9) Uiso 1 1 d .
H12 H 0.981(5) 0.497(5) 0.237(3) 0.022(10) Uiso 1 1 d .
H3 H 0.083(5) 0.879(5) 0.151(3) 0.020(10) Uiso 1 1 d .
H8 H 0.175(5) 0.026(5) 0.334(4) 0.028(11) Uiso 1 1 d .
H17 H 0.976(5) 0.668(5) -0.082(3) 0.021(10) Uiso 1 1 d .
H10 H 0.213(5) 0.390(5) 0.432(4) 0.023(10) Uiso 1 1 d .
H16 H 0.833(5) 0.528(5) -0.076(4) 0.023(10) Uiso 1 1 d .
H15 H 0.489(5) 0.728(4) 0.366(3) 0.015(9) Uiso 1 1 d .
H13 H 0.905(5) 0.744(5) 0.296(3) 0.024(11) Uiso 1 1 d .
H20 H 0.515(5) 0.806(5) 0.083(4) 0.022(10) Uiso 1 1 d .
H19 H 0.646(5) 0.952(5) 0.083(4) 0.025(11) Uiso 1 1 d .
H14 H 0.650(5) 0.855(6) 0.346(4) 0.029(12) Uiso 1 1 d .
H5A H 0.672(5) 0.224(5) 0.398(4) 0.017(12) Uiso 1 1 d .
H9 H 0.086(5) 0.223(5) 0.450(4) 0.029(11) Uiso 1 1 d .
H6 H 0.499(6) 0.177(6) 0.224(4) 0.036(13) Uiso 1 1 d .
H11 H 0.793(5) 0.387(5) 0.252(4) 0.026(11) Uiso 1 1 d .
H7 H 0.380(6) 0.007(6) 0.217(4) 0.042(14) Uiso 1 1 d .
H5B H 0.662(5) 0.324(5) 0.462(4) 0.026(11) Uiso 1 1 d .

loop_
_atom_site_aniso_label
_atom_site_aniso_U_11
_atom_site_aniso_U_22
_atom_site_aniso_U_33
_atom_site_aniso_U_23
_atom_site_aniso_U_13
_atom_site_aniso_U_12
Cu1 0.0131(3) 0.0125(2) 0.0128(2) -0.00083(17) -0.00311(17) -0.00393(18)
Cu2 0.0136(3) 0.0133(3) 0.0094(3) -0.0026(2) -0.0001(2) -0.0001(3)
C1 0.0144(15) 0.0147(15) 0.0145(15) -0.0040(11) 0.0010(11) -0.0080(12)
C2 0.0096(14) 0.0126(14) 0.0149(15) -0.0032(11) 0.0002(11) -0.0023(11)
C3 0.0101(14) 0.0118(14) 0.0147(15) -0.0034(11) -0.0005(11) -0.0001(13)
C4 0.0129(14) 0.0125(14) 0.0118(14) -0.0011(11) -0.0020(11) -0.0048(12)
C5 0.0137(15) 0.0156(15) 0.0129(15) -0.0023(11) -0.0009(11) -0.0074(12)
C6 0.0201(17) 0.0231(17) 0.0209(17) -0.0046(13) 0.0014(14) -0.0085(14)
C7 0.033(2) 0.0211(17) 0.0259(18) -0.0070(14) -0.0034(15) -0.0123(15)
C8 0.0257(19) 0.0258(18) 0.0311(19) -0.0034(15) -0.0049(15) -0.0144(16)
C9 0.0201(17) 0.0239(17) 0.0275(18) -0.0002(14) 0.0023(14) -0.0076(14)
C10 0.0242(18) 0.0207(17) 0.0208(17) -0.0031(14) 0.0001(13) -0.0078(14)
C11 0.0190(17) 0.0200(17) 0.0207(16) -0.0044(13) -0.0008(13) -0.0074(14)
C12 0.0166(16) 0.0277(18) 0.0202(16) -0.0030(13) -0.0009(13) -0.0082(14)
C13 0.0271(19) 0.0275(18) 0.0254(18) 0.0006(14) -0.0074(14) -0.0162(16)
C14 0.0288(19) 0.028(2) 0.0191(17) -0.0003(14) -0.0054(14) -0.0163(16)
C15 0.0188(17) 0.0194(16) 0.0217(16) -0.0046(13) -0.0013(13) -0.0059(14)
C16 0.0171(16) 0.0187(16) 0.0212(16) -0.0058(13) 0.0004(13) -0.0031(13)
C17 0.0141(16) 0.0206(16) 0.0252(17) -0.0037(13) 0.0010(13) -0.0049(13)
C18 0.0189(16) 0.0180(16) 0.0216(17) 0.0012(13) -0.0065(13) -0.0064(13)
C19 0.0212(17) 0.0158(16) 0.0226(17) -0.0062(13) -0.0040(13) -0.0031(13)
C20 0.0177(17) 0.0199(16) 0.0181(16) -0.0055(13) -0.0001(13) -0.0046(13)
N1 0.0132(12) 0.0114(12) 0.0105(12) -0.0018(9) -0.0014(9) -0.0040(10)
N2 0.0137(13) 0.0135(12) 0.0110(12) -0.0011(9) -0.0027(10) -0.0038(10)
N3 0.0159(13) 0.0136(12) 0.0167(13) 0.0003(10) -0.0056(10) -0.0054(11)
N4 0.0142(13) 0.0160(13) 0.0142(12) -0.0013(10) -0.0019(10) -0.0062(11)
N5 0.0166(13) 0.0193(14) 0.0179(13) -0.0046(11) -0.0020(10) -0.0061(11)
O1 0.0163(11) 0.0152(11) 0.0126(10) -0.0015(8) -0.0034(8) -0.0040(9)
O2 0.0156(11) 0.0178(11) 0.0152(11) -0.0060(8) 0.0026(8) -0.0040(9)
O3 0.0131(10) 0.0130(10) 0.0136(10) -0.0021(8) -0.0001(8) -0.0009(8)
O4 0.0164(11) 0.0149(11) 0.0122(10) -0.0004(8) -0.0033(8) 0.0000(9)
O5 0.0157(12) 0.0151(11) 0.0147(11) -0.0042(9) -0.0025(9) -0.0019(10)
O6 0.0242(13) 0.0246(13) 0.0152(12) -0.0016(9) -0.0008(9) 0.0008(11)

loop_
_atom_type_symbol
_atom_type_description
_atom_type_scat_dispersion_real
_atom_type_scat_dispersion_imag
_atom_type_scat_source
C C 0.0181 0.0091 'International Tables Vol C Tables 4.2.6.8 and 6.1.1.4'
H H 0.0000 0.0000 'International Tables Vol C Tables 4.2.6.8 and 6.1.1.4'
Cu Cu -1.9646 0.5888 'International Tables Vol C Tables 4.2.6.8 and 6.1.1.4'
N N 0.0311 0.0180 'International Tables Vol C Tables 4.2.6.8 and 6.1.1.4'
O O 0.0492 0.0322 'International Tables Vol C Tables 4.2.6.8 and 6.1.1.4'

loop_
_geom_angle_atom_site_label_1
_geom_angle_atom_site_label_2
_geom_angle_atom_site_label_3
_geom_angle
_geom_angle_site_symmetry_1
_geom_angle_site_symmetry_3
O5 Cu1 N1 178.49(11) . .
O5 Cu1 N3 86.96(10) . .
N1 Cu1 N3 92.32(10) . .
O5 Cu1 N4 88.44(10) . .
N1 Cu1 N4 92.08(11) . .
N3 Cu1 N4 170.17(11) . .
O5 Cu1 O1 107.62(9) . .
N1 Cu1 O1 73.75(9) . .
N3 Cu1 O1 94.13(10) . .
N4 Cu1 O1 95.54(9) . .
N2 Cu2 N2 180.0 . 2_665
N2 Cu2 O3 98.39(10) . .
N2 Cu2 O3 81.61(10) 2_665 .
N2 Cu2 O3 81.61(10) . 2_665
N2 Cu2 O3 98.39(10) 2_665 2_665
O3 Cu2 O3 180.0 . 2_665
O2 C1 O1 125.9(3) . .
O2 C1 C2 120.1(3) . .
O1 C1 C2 114.0(3) . .
N1 C2 C3 109.2(3) . .
N1 C2 C1 117.7(3) . .
C3 C2 C1 133.1(3) . .
C2 C3 C4 104.2(3) . .
N2 C4 C3 108.6(3) . .
N2 C4 C5 114.8(3) . 2_665
C3 C4 C5 136.6(3) . 2_665
O4 C5 O3 125.5(3) . .
O4 C5 C4 120.0(3) . 2_665
O3 C5 C4 114.5(3) . 2_665
N3 C6 C7 122.1(3) . .
C8 C7 C6 119.3(3) . .
C7 C8 C9 119.0(3) . .
C10 C9 C8 118.5(3) . .
N3 C10 C9 122.6(3) . .
N4 C11 C12 122.7(3) . .
C13 C12 C11 118.4(3) . .
C14 C13 C12 118.8(3) . .
C13 C14 C15 119.8(4) . .
N4 C15 C14 122.1(3) . .
N5 C16 C17 123.4(3) . .
C18 C17 C16 118.9(3) . .
C19 C18 C17 118.3(3) . .
C18 C19 C20 119.3(3) . .
N5 C20 C19 123.2(3) . .
N2 N1 C2 108.7(2) . .
N2 N1 Cu1 128.8(2) . .
C2 N1 Cu1 122.5(2) . .
N1 N2 C4 109.3(2) . .
N1 N2 Cu2 135.4(2) . .
C4 N2 Cu2 115.2(2) . .
C6 N3 C10 118.4(3) . .
C6 N3 Cu1 120.7(2) . .
C10 N3 Cu1 120.7(2) . .
C11 N4 C15 118.2(3) . .
C11 N4 Cu1 119.9(2) . .
C15 N4 Cu1 121.9(2) . .
C16 N5 C20 117.0(3) . .
C1 O1 Cu1 112.04(18) . .
C5 O3 Cu2 113.89(19) . .

loop_
_geom_bond_atom_site_label_1
_geom_bond_atom_site_label_2
_geom_bond_distance
_geom_bond_site_symmetry_2
Cu1 O5 1.965(2) .
Cu1 N1 1.969(3) .
Cu1 N3 2.021(3) .
Cu1 N4 2.024(3) .
Cu1 O1 2.398(2) .
Cu2 N2 1.922(3) .
Cu2 N2 1.922(3) 2_665
Cu2 O3 2.044(2) .
Cu2 O3 2.044(2) 2_665
C1 O2 1.236(4) .
C1 O1 1.284(4) .
C1 C2 1.494(4) .
C2 N1 1.346(4) .
C2 C3 1.394(4) .
C3 C4 1.400(4) .
C4 N2 1.347(4) .
C4 C5 1.496(4) 2_665
C5 O4 1.241(4) .
C5 O3 1.284(4) .
C5 C4 1.496(4) 2_665
C6 N3 1.345(5) .
C6 C7 1.384(5) .
C7 C8 1.378(6) .
C8 C9 1.395(5) .
C9 C10 1.382(5) .
C10 N3 1.348(5) .
C11 N4 1.334(4) .
C11 C12 1.392(5) .
C12 C13 1.392(5) .
C13 C14 1.370(6) .
C14 C15 1.375(5) .
C15 N4 1.352(4) .
C16 N5 1.341(4) .
C16 C17 1.392(5) .
C17 C18 1.384(5) .
C18 C19 1.382(5) .
C19 C20 1.387(5) .
C20 N5 1.343(4) .
N1 N2 1.328(4) .
